data_4304482
loop_
_publ_author_name
'Li-Cheng Song'
'Chang-Gong Li'
'Jie Gao'
'Bang-Shao Yin'
'Xiang Luo'
'Xiao-Guang Zhang'
'Hai-Lin Bao'
'Qing-Mei Hu'

_publ_section_title
;
Synthesis, Structure, and Electrocatalysis of Diiron C-Functionalized
Propanedithiolate (PDT) Complexes Related to the Active Site of
[FeFe]-Hydrogenases
;
_journal_name_full 'Inorganic Chemistry'
_journal_page_first 4545
_journal_page_last 4553
_journal_paper_doi 10.1021/ic701982z
_journal_volume 47
_journal_year 2008
_chemical_formula_moiety 'C9 H4 Fe2 O7 S2'
_chemical_formula_sum 'C9 H4 Fe2 O7 S2'
_chemical_formula_weight 399.94
_chemical_name_systematic
; 
 ? 
;
_space_group_IT_number 14
_symmetry_cell_setting monoclinic
_symmetry_space_group_name_Hall '-P 2yn'
_symmetry_space_group_name_H-M 'P 1 21/n 1'
_atom_sites_solution_hydrogens geom
_atom_sites_solution_primary direct
_atom_sites_solution_secondary difmap
_audit_creation_method SHELXL-97
_cell_angle_alpha 90.00
_cell_angle_beta 100.805(2)
_cell_angle_gamma 90.00
_cell_formula_units_Z 8
_cell_length_a 17.259(3)
_cell_length_b 8.8183(12)
_cell_length_c 18.165(3)
_cell_measurement_reflns_used 8050
_cell_measurement_temperature 113(2)
_cell_measurement_theta_max 27.9
_cell_measurement_theta_min 1.5
_cell_volume 2715.6(7)
_computing_cell_refinement 'CrystalClear (Rigaku/MSC Inc., 2005)'
_computing_data_collection 'CrystalClear (Rigaku/MSC Inc., 2005)'
_computing_data_reduction 'CrystalClear (Rigaku/MSC Inc., 2005)'
_computing_publication_material 'CrystalStructure 3.7.0'
_computing_structure_refinement 'SHELXL-97 (Sheldrick, 1997)'
_computing_structure_solution SHELXS97
_diffrn_ambient_temperature 113(2)
_diffrn_detector_area_resol_mean 7.31
_diffrn_measured_fraction_theta_full 0.998
_diffrn_measured_fraction_theta_max 0.998
_diffrn_measurement_device_type 'Rigaku Saturn'
_diffrn_measurement_method \w
_diffrn_radiation_monochromator confocal
_diffrn_radiation_source 'rotating anode'
_diffrn_radiation_type MoK\a
_diffrn_radiation_wavelength 0.71070
_diffrn_reflns_av_R_equivalents 0.0413
_diffrn_reflns_av_sigmaI/netI 0.0380
_diffrn_reflns_limit_h_max 22
_diffrn_reflns_limit_h_min -22
_diffrn_reflns_limit_k_max 8
_diffrn_reflns_limit_k_min -11
_diffrn_reflns_limit_l_max 23
_diffrn_reflns_limit_l_min -23
_diffrn_reflns_number 25097
_diffrn_reflns_theta_full 27.89
_diffrn_reflns_theta_max 27.89
_diffrn_reflns_theta_min 1.49
_exptl_absorpt_coefficient_mu 2.468
_exptl_absorpt_correction_T_max 0.6381
_exptl_absorpt_correction_T_min 0.6108
_exptl_absorpt_correction_type multi-scan
_exptl_absorpt_process_details 'Jacobson, R. (1998) Private communication'
_exptl_crystal_colour red
_exptl_crystal_density_diffrn 1.956
_exptl_crystal_density_method 'not measured'
_exptl_crystal_description block
_exptl_crystal_F_000 1584
_exptl_crystal_size_max 0.20
_exptl_crystal_size_mid 0.14
_exptl_crystal_size_min 0.16
_refine_diff_density_max 0.401
_refine_diff_density_min -0.423
_refine_diff_density_rms 0.093
_refine_ls_extinction_coef 0.00003(13)
_refine_ls_extinction_method none
_refine_ls_goodness_of_fit_ref 1.071
_refine_ls_hydrogen_treatment constr
_refine_ls_matrix_type full
_refine_ls_number_parameters 362
_refine_ls_number_reflns 6482
_refine_ls_number_restraints 0
_refine_ls_restrained_S_all 1.071
_refine_ls_R_factor_all 0.0374
_refine_ls_R_factor_gt 0.0293
_refine_ls_shift/su_max 0.000
_refine_ls_shift/su_mean 0.000
_refine_ls_structure_factor_coef Fsqd
_refine_ls_weighting_details 'calc w=1/[\s^2^(Fo^2^)+(0.0391P)^2^+0.0000P] where P=(Fo^2^+2Fc^2^)/3'
_refine_ls_weighting_scheme calc
_refine_ls_wR_factor_gt 0.0715
_refine_ls_wR_factor_ref 0.0754
_reflns_number_gt 5525
_reflns_number_total 6482
_reflns_threshold_expression >2sigma(I)
_cod_data_source_file ic701982z-file008.cif
_cod_data_source_block shelxl
_cod_original_cell_volume 2715.7(7)
_cod_database_code 4304482

loop_
_symmetry_equiv_pos_as_xyz
'x, y, z'
'-x+1/2, y+1/2, -z+1/2'
'-x, -y, -z'
'x-1/2, -y-1/2, z-1/2'

loop_
_atom_site_label
_atom_site_type_symbol
_atom_site_fract_x
_atom_site_fract_y
_atom_site_fract_z
_atom_site_U_iso_or_equiv
_atom_site_adp_type
_atom_site_occupancy
_atom_site_symmetry_multiplicity
_atom_site_calc_flag
_atom_site_refinement_flags
_atom_site_disorder_assembly
_atom_site_disorder_group
Fe1 Fe -0.061592(19) 0.26077(3) 0.086947(18) 0.01270(8) Uani 1 1 d . . .
Fe2 Fe -0.13845(2) 0.27097(3) 0.191849(19) 0.01498(8) Uani 1 1 d . . .
Fe3 Fe 0.287590(19) 0.30291(3) 0.076759(18) 0.01350(8) Uani 1 1 d . . .
Fe4 Fe 0.392933(19) 0.11665(4) 0.061101(19) 0.01423(8) Uani 1 1 d . . .
S1 S -0.00673(3) 0.27055(6) 0.20906(3) 0.01426(12) Uani 1 1 d . . .
S2 S -0.13340(3) 0.06651(6) 0.11922(3) 0.01486(12) Uani 1 1 d . . .
S3 S 0.39272(3) 0.24695(6) 0.16704(3) 0.01410(12) Uani 1 1 d . . .
S4 S 0.26921(3) 0.04995(6) 0.06835(3) 0.01435(12) Uani 1 1 d . . .
O1 O 0.06668(10) 0.13513(18) 0.01844(10) 0.0227(4) Uani 1 1 d . . .
O2 O -0.01643(11) 0.58024(18) 0.08209(10) 0.0267(4) Uani 1 1 d . . .
O3 O -0.17749(11) 0.29919(19) -0.05257(11) 0.0291(4) Uani 1 1 d . . .
O4 O -0.16485(15) 0.1231(2) 0.32981(13) 0.0466(6) Uani 1 1 d . . .
O5 O -0.12561(12) 0.58685(19) 0.24478(10) 0.0318(5) Uani 1 1 d . . .
O6 O -0.29967(12) 0.3153(2) 0.10736(14) 0.0471(6) Uani 1 1 d . . .
O7 O 0.06123(10) -0.08874(17) 0.15184(10) 0.0204(4) Uani 1 1 d . . .
O8 O 0.15163(10) 0.38844(19) 0.14363(10) 0.0264(4) Uani 1 1 d . . .
O9 O 0.35671(12) 0.60721(19) 0.07230(11) 0.0332(5) Uani 1 1 d . . .
O10 O 0.20427(11) 0.3292(2) -0.07892(10) 0.0289(4) Uani 1 1 d . . .
O11 O 0.48572(10) -0.15417(19) 0.11536(10) 0.0247(4) Uani 1 1 d . . .
O12 O 0.51839(12) 0.3266(2) 0.03745(11) 0.0356(5) Uani 1 1 d . . .
O13 O 0.34902(11) 0.0357(2) -0.09849(10) 0.0298(4) Uani 1 1 d . . .
O14 O 0.23403(10) 0.13084(18) 0.25685(10) 0.0224(4) Uani 1 1 d . . .
C1 C 0.01635(14) 0.1793(2) 0.04513(13) 0.0159(5) Uani 1 1 d . . .
C2 C -0.03417(14) 0.4556(3) 0.08373(13) 0.0182(5) Uani 1 1 d . . .
C3 C -0.13320(15) 0.2812(2) 0.00169(14) 0.0196(5) Uani 1 1 d . . .
C4 C -0.15625(16) 0.1827(3) 0.27640(16) 0.0260(6) Uani 1 1 d . . .
C5 C -0.13145(15) 0.4645(3) 0.22403(13) 0.0199(5) Uani 1 1 d . . .
C6 C -0.23802(17) 0.2986(3) 0.14110(17) 0.0285(6) Uani 1 1 d . . .
C7 C 0.03661(14) 0.0879(2) 0.24359(13) 0.0179(5) Uani 1 1 d . . .
H7A H 0.0948 0.0974 0.2554 0.022 Uiso 1 1 calc R . .
H7B H 0.0182 0.0605 0.2903 0.022 Uiso 1 1 calc R . .
C8 C 0.01407(14) -0.0353(2) 0.18649(13) 0.0169(5) Uani 1 1 d . . .
C9 C -0.07085(13) -0.0819(2) 0.17090(14) 0.0177(5) Uani 1 1 d . . .
H9A H -0.0883 -0.1022 0.2189 0.021 Uiso 1 1 calc R . .
H9B H -0.0768 -0.1767 0.1412 0.021 Uiso 1 1 calc R . .
C10 C 0.20607(14) 0.3558(2) 0.12016(14) 0.0181(5) Uani 1 1 d . . .
C11 C 0.32993(14) 0.4893(3) 0.07345(14) 0.0203(5) Uani 1 1 d . . .
C12 C 0.23689(14) 0.3176(2) -0.01858(14) 0.0185(5) Uani 1 1 d . . .
C13 C 0.44993(14) -0.0494(3) 0.09422(13) 0.0179(5) Uani 1 1 d . . .
C14 C 0.47067(15) 0.2436(3) 0.04604(14) 0.0222(5) Uani 1 1 d . . .
C15 C 0.36708(14) 0.0670(3) -0.03686(14) 0.0197(5) Uani 1 1 d . . .
C16 C 0.36685(14) 0.1255(2) 0.24065(13) 0.0167(5) Uani 1 1 d . . .
H16A H 0.4006 0.0339 0.2462 0.020 Uiso 1 1 calc R . .
H16B H 0.3770 0.1808 0.2889 0.020 Uiso 1 1 calc R . .
C17 C 0.28223(14) 0.0790(2) 0.22280(13) 0.0161(5) Uani 1 1 d . . .
C18 C 0.25912(14) -0.0297(2) 0.15913(13) 0.0181(5) Uani 1 1 d . . .
H18A H 0.2036 -0.0609 0.1569 0.022 Uiso 1 1 calc R . .
H18B H 0.2924 -0.1216 0.1688 0.022 Uiso 1 1 calc R . .

loop_
_atom_site_aniso_label
_atom_site_aniso_U_11
_atom_site_aniso_U_22
_atom_site_aniso_U_33
_atom_site_aniso_U_23
_atom_site_aniso_U_13
_atom_site_aniso_U_12
Fe1 0.01533(17) 0.01089(16) 0.01178(17) 0.00009(12) 0.00229(13) -0.00009(12)
Fe2 0.01613(17) 0.01273(17) 0.01705(18) -0.00057(13) 0.00560(13) 0.00052(12)
Fe3 0.01322(17) 0.01363(17) 0.01362(17) 0.00034(13) 0.00245(13) -0.00118(12)
Fe4 0.01319(17) 0.01680(17) 0.01348(18) -0.00141(13) 0.00454(13) -0.00124(12)
S1 0.0165(3) 0.0129(3) 0.0130(3) -0.0004(2) 0.0020(2) -0.0022(2)
S2 0.0144(3) 0.0117(3) 0.0180(3) -0.0011(2) 0.0017(2) -0.0012(2)
S3 0.0134(3) 0.0158(3) 0.0130(3) -0.0010(2) 0.0022(2) -0.0025(2)
S4 0.0144(3) 0.0153(3) 0.0134(3) -0.0019(2) 0.0027(2) -0.0026(2)
O1 0.0244(10) 0.0222(9) 0.0227(10) -0.0029(7) 0.0080(8) 0.0023(7)
O2 0.0403(12) 0.0140(9) 0.0273(11) 0.0004(7) 0.0101(9) -0.0040(8)
O3 0.0325(11) 0.0239(10) 0.0253(11) 0.0026(8) -0.0087(9) 0.0006(8)
O4 0.0742(17) 0.0342(12) 0.0415(14) 0.0093(10) 0.0372(12) 0.0012(11)
O5 0.0536(13) 0.0175(10) 0.0255(11) -0.0015(8) 0.0107(9) 0.0015(8)
O6 0.0233(12) 0.0379(12) 0.0727(18) -0.0146(11) -0.0098(11) 0.0096(9)
O7 0.0208(9) 0.0183(8) 0.0221(10) 0.0021(7) 0.0041(7) 0.0048(7)
O8 0.0214(10) 0.0262(9) 0.0335(12) -0.0102(8) 0.0100(8) -0.0007(7)
O9 0.0326(11) 0.0226(10) 0.0411(13) 0.0079(8) -0.0020(9) -0.0106(8)
O10 0.0283(11) 0.0336(11) 0.0213(11) 0.0049(8) -0.0042(8) -0.0040(8)
O11 0.0257(10) 0.0262(10) 0.0230(10) 0.0026(7) 0.0065(8) 0.0059(8)
O12 0.0320(11) 0.0406(12) 0.0385(13) -0.0038(9) 0.0173(9) -0.0156(9)
O13 0.0323(11) 0.0407(11) 0.0179(10) -0.0061(8) 0.0084(8) -0.0081(8)
O14 0.0199(9) 0.0269(9) 0.0215(10) -0.0034(7) 0.0065(7) 0.0005(7)
C1 0.0214(13) 0.0120(11) 0.0136(12) -0.0003(9) 0.0015(10) -0.0023(9)
C2 0.0209(12) 0.0217(13) 0.0128(12) 0.0021(9) 0.0054(9) 0.0021(10)
C3 0.0241(13) 0.0115(11) 0.0229(14) 0.0003(9) 0.0039(11) -0.0009(9)
C4 0.0318(15) 0.0170(12) 0.0334(16) 0.0006(11) 0.0174(12) 0.0011(10)
C5 0.0258(13) 0.0214(13) 0.0139(12) 0.0021(10) 0.0070(10) 0.0038(10)
C6 0.0261(15) 0.0162(13) 0.0431(18) -0.0072(11) 0.0059(13) 0.0032(10)
C7 0.0174(12) 0.0187(12) 0.0168(12) 0.0025(9) 0.0007(10) 0.0025(9)
C8 0.0201(12) 0.0137(11) 0.0158(12) 0.0070(9) 0.0004(10) 0.0039(9)
C9 0.0181(12) 0.0113(11) 0.0236(13) 0.0032(9) 0.0037(10) 0.0008(9)
C10 0.0209(13) 0.0129(11) 0.0190(13) -0.0019(9) -0.0001(10) -0.0035(9)
C11 0.0189(13) 0.0228(13) 0.0181(13) 0.0053(10) 0.0008(10) -0.0003(10)
C12 0.0168(12) 0.0143(12) 0.0247(14) 0.0026(10) 0.0046(10) -0.0004(9)
C13 0.0177(12) 0.0229(13) 0.0142(12) -0.0034(9) 0.0062(9) -0.0029(10)
C14 0.0217(13) 0.0265(13) 0.0200(13) -0.0037(10) 0.0078(10) -0.0003(10)
C15 0.0177(12) 0.0219(13) 0.0212(14) 0.0010(10) 0.0079(10) -0.0025(9)
C16 0.0207(12) 0.0156(11) 0.0135(12) 0.0016(9) 0.0027(9) -0.0013(9)
C17 0.0211(12) 0.0128(11) 0.0147(12) 0.0041(9) 0.0041(10) -0.0006(9)
C18 0.0221(13) 0.0158(11) 0.0173(12) -0.0001(9) 0.0061(10) -0.0040(9)

loop_
_atom_type_symbol
_atom_type_description
_atom_type_scat_dispersion_real
_atom_type_scat_dispersion_imag
_atom_type_scat_source
C C 0.0033 0.0016 'International Tables Vol C Tables 4.2.6.8 and 6.1.1.4'
H H 0.0000 0.0000 'International Tables Vol C Tables 4.2.6.8 and 6.1.1.4'
O O 0.0106 0.0060 'International Tables Vol C Tables 4.2.6.8 and 6.1.1.4'
S S 0.1246 0.1234 'International Tables Vol C Tables 4.2.6.8 and 6.1.1.4'
Fe Fe 0.3463 0.8444 'International Tables Vol C Tables 4.2.6.8 and 6.1.1.4'

loop_
_geom_angle_atom_site_label_1
_geom_angle_atom_site_label_2
_geom_angle_atom_site_label_3
_geom_angle
_geom_angle_site_symmetry_1
_geom_angle_site_symmetry_3
_geom_angle_publ_flag
C2 Fe1 C3 91.09(10) . . ?
C2 Fe1 C1 98.35(11) . . ?
C3 Fe1 C1 97.06(11) . . ?
C2 Fe1 S1 85.99(8) . . ?
C3 Fe1 S1 160.19(9) . . ?
C1 Fe1 S1 102.75(7) . . ?
C2 Fe1 S2 154.30(8) . . ?
C3 Fe1 S2 88.72(8) . . ?
C1 Fe1 S2 107.17(7) . . ?
S1 Fe1 S2 85.58(2) . . ?
C2 Fe1 Fe2 99.83(8) . . ?
C3 Fe1 Fe2 105.86(9) . . ?
C1 Fe1 Fe2 150.29(7) . . ?
S1 Fe1 Fe2 55.63(2) . . ?
S2 Fe1 Fe2 55.778(19) . . ?
C4 Fe2 C5 98.33(11) . . ?
C4 Fe2 C6 101.27(13) . . ?
C5 Fe2 C6 92.13(11) . . ?
C4 Fe2 S1 102.23(9) . . ?
C5 Fe2 S1 87.23(8) . . ?
C6 Fe2 S1 156.33(10) . . ?
C4 Fe2 S2 100.70(8) . . ?
C5 Fe2 S2 160.76(8) . . ?
C6 Fe2 S2 86.94(8) . . ?
S1 Fe2 S2 86.01(2) . . ?
C4 Fe2 Fe1 145.97(8) . . ?
C5 Fe2 Fe1 105.46(8) . . ?
C6 Fe2 Fe1 101.78(10) . . ?
S1 Fe2 Fe1 55.945(19) . . ?
S2 Fe2 Fe1 56.150(19) . . ?
C12 Fe3 C10 97.15(11) . . ?
C12 Fe3 C11 91.67(10) . . ?
C10 Fe3 C11 97.66(11) . . ?
C12 Fe3 S4 88.24(7) . . ?
C10 Fe3 S4 100.06(7) . . ?
C11 Fe3 S4 162.15(8) . . ?
C12 Fe3 S3 153.73(8) . . ?
C10 Fe3 S3 109.03(8) . . ?
C11 Fe3 S3 87.02(7) . . ?
S4 Fe3 S3 85.22(2) . . ?
C12 Fe3 Fe4 99.85(8) . . ?
C10 Fe3 Fe4 149.74(7) . . ?
C11 Fe3 Fe4 106.64(8) . . ?
S4 Fe3 Fe4 55.913(19) . . ?
S3 Fe3 Fe4 55.833(19) . . ?
C13 Fe4 C15 98.65(11) . . ?
C13 Fe4 C14 100.34(11) . . ?
C15 Fe4 C14 93.12(11) . . ?
C13 Fe4 S3 102.61(8) . . ?
C15 Fe4 S3 158.51(8) . . ?
C14 Fe4 S3 86.16(8) . . ?
C13 Fe4 S4 103.50(8) . . ?
C15 Fe4 S4 86.11(8) . . ?
C14 Fe4 S4 155.99(8) . . ?
S3 Fe4 S4 85.94(2) . . ?
C13 Fe4 Fe3 148.93(8) . . ?
C15 Fe4 Fe3 102.73(8) . . ?
C14 Fe4 Fe3 100.72(8) . . ?
S3 Fe4 Fe3 56.540(18) . . ?
S4 Fe4 Fe3 56.363(19) . . ?
C7 S1 Fe2 112.81(8) . . ?
C7 S1 Fe1 111.92(8) . . ?
Fe2 S1 Fe1 68.43(2) . . ?
C9 S2 Fe2 110.81(8) . . ?
C9 S2 Fe1 112.00(8) . . ?
Fe2 S2 Fe1 68.07(2) . . ?
C16 S3 Fe4 111.51(8) . . ?
C16 S3 Fe3 112.62(8) . . ?
Fe4 S3 Fe3 67.63(2) . . ?
C18 S4 Fe4 113.96(8) . . ?
C18 S4 Fe3 110.78(7) . . ?
Fe4 S4 Fe3 67.72(2) . . ?
O1 C1 Fe1 176.7(2) . . ?
O2 C2 Fe1 179.6(3) . . ?
O3 C3 Fe1 177.6(2) . . ?
O4 C4 Fe2 177.1(2) . . ?
O5 C5 Fe2 178.8(2) . . ?
O6 C6 Fe2 178.0(3) . . ?
C8 C7 S1 111.25(15) . . ?
C8 C7 H7A 109.4 . . ?
S1 C7 H7A 109.4 . . ?
C8 C7 H7B 109.4 . . ?
S1 C7 H7B 109.4 . . ?
H7A C7 H7B 108.0 . . ?
O7 C8 C9 121.6(2) . . ?
O7 C8 C7 121.8(2) . . ?
C9 C8 C7 116.5(2) . . ?
C8 C9 S2 111.21(15) . . ?
C8 C9 H9A 109.4 . . ?
S2 C9 H9A 109.4 . . ?
C8 C9 H9B 109.4 . . ?
S2 C9 H9B 109.4 . . ?
H9A C9 H9B 108.0 . . ?
O8 C10 Fe3 176.0(2) . . ?
O9 C11 Fe3 179.1(2) . . ?
O10 C12 Fe3 178.9(2) . . ?
O11 C13 Fe4 179.7(2) . . ?
O12 C14 Fe4 178.0(2) . . ?
O13 C15 Fe4 178.4(2) . . ?
C17 C16 S3 111.37(16) . . ?
C17 C16 H16A 109.4 . . ?
S3 C16 H16A 109.4 . . ?
C17 C16 H16B 109.4 . . ?
S3 C16 H16B 109.4 . . ?
H16A C16 H16B 108.0 . . ?
O14 C17 C16 121.4(2) . . ?
O14 C17 C18 121.7(2) . . ?
C16 C17 C18 116.8(2) . . ?
C17 C18 S4 113.17(16) . . ?
C17 C18 H18A 108.9 . . ?
S4 C18 H18A 108.9 . . ?
C17 C18 H18B 108.9 . . ?
S4 C18 H18B 108.9 . . ?
H18A C18 H18B 107.8 . . ?

loop_
_geom_bond_atom_site_label_1
_geom_bond_atom_site_label_2
_geom_bond_distance
_geom_bond_site_symmetry_2
_geom_bond_publ_flag
Fe1 C2 1.786(2) . ?
Fe1 C3 1.800(3) . ?
Fe1 C1 1.813(2) . ?
Fe1 S1 2.2443(7) . ?
Fe1 S2 2.2554(7) . ?
Fe1 Fe2 2.5192(6) . ?
Fe2 C4 1.799(3) . ?
Fe2 C5 1.801(2) . ?
Fe2 C6 1.808(3) . ?
Fe2 S1 2.2359(7) . ?
Fe2 S2 2.2455(7) . ?
Fe3 C12 1.793(3) . ?
Fe3 C10 1.799(3) . ?
Fe3 C11 1.805(2) . ?
Fe3 S4 2.2543(7) . ?
Fe3 S3 2.2605(7) . ?
Fe3 Fe4 2.5056(5) . ?
Fe4 C13 1.803(2) . ?
Fe4 C15 1.806(3) . ?
Fe4 C14 1.807(3) . ?
Fe4 S3 2.2419(7) . ?
Fe4 S4 2.2425(7) . ?
S1 C7 1.836(2) . ?
S2 C9 1.838(2) . ?
S3 C16 1.832(2) . ?
S4 C18 1.830(2) . ?
O1 C1 1.140(3) . ?
O2 C2 1.143(3) . ?
O3 C3 1.140(3) . ?
O4 C4 1.137(3) . ?
O5 C5 1.141(3) . ?
O6 C6 1.134(3) . ?
O7 C8 1.214(3) . ?
O8 C10 1.139(3) . ?
O9 C11 1.139(3) . ?
O10 C12 1.139(3) . ?
O11 C13 1.137(3) . ?
O12 C14 1.134(3) . ?
O13 C15 1.138(3) . ?
O14 C17 1.215(3) . ?
C7 C8 1.502(3) . ?
C7 H7A 0.9900 . ?
C7 H7B 0.9900 . ?
C8 C9 1.497(3) . ?
C9 H9A 0.9900 . ?
C9 H9B 0.9900 . ?
C16 C17 1.493(3) . ?
C16 H16A 0.9900 . ?
C16 H16B 0.9900 . ?
C17 C18 1.498(3) . ?
C18 H18A 0.9900 . ?
C18 H18B 0.9900 . ?

loop_
_geom_torsion_atom_site_label_1
_geom_torsion_atom_site_label_2
_geom_torsion_atom_site_label_3
_geom_torsion_atom_site_label_4
_geom_torsion
_geom_torsion_site_symmetry_1
_geom_torsion_site_symmetry_2
_geom_torsion_site_symmetry_3
_geom_torsion_site_symmetry_4
_geom_torsion_publ_flag
C2 Fe1 Fe2 C4 -135.24(17) . . . . ?
C3 Fe1 Fe2 C4 130.80(17) . . . . ?
C1 Fe1 Fe2 C4 -8.3(2) . . . . ?
S1 Fe1 Fe2 C4 -57.04(16) . . . . ?
S2 Fe1 Fe2 C4 53.59(16) . . . . ?
C2 Fe1 Fe2 C5 -2.53(11) . . . . ?
C3 Fe1 Fe2 C5 -96.50(11) . . . . ?
C1 Fe1 Fe2 C5 124.43(16) . . . . ?
S1 Fe1 Fe2 C5 75.67(8) . . . . ?
S2 Fe1 Fe2 C5 -173.71(8) . . . . ?
C2 Fe1 Fe2 C6 93.04(11) . . . . ?
C3 Fe1 Fe2 C6 -0.93(10) . . . . ?
C1 Fe1 Fe2 C6 -140.00(16) . . . . ?
S1 Fe1 Fe2 C6 171.24(8) . . . . ?
S2 Fe1 Fe2 C6 -78.14(8) . . . . ?
C2 Fe1 Fe2 S1 -78.20(8) . . . . ?
C3 Fe1 Fe2 S1 -172.17(7) . . . . ?
C1 Fe1 Fe2 S1 48.76(14) . . . . ?
S2 Fe1 Fe2 S1 110.62(3) . . . . ?
C2 Fe1 Fe2 S2 171.18(8) . . . . ?
C3 Fe1 Fe2 S2 77.21(7) . . . . ?
C1 Fe1 Fe2 S2 -61.87(14) . . . . ?
S1 Fe1 Fe2 S2 -110.62(3) . . . . ?
C12 Fe3 Fe4 C13 -136.95(16) . . . . ?
C10 Fe3 Fe4 C13 -13.7(2) . . . . ?
C11 Fe3 Fe4 C13 128.30(16) . . . . ?
S4 Fe3 Fe4 C13 -55.88(14) . . . . ?
S3 Fe3 Fe4 C13 53.87(14) . . . . ?
C12 Fe3 Fe4 C15 -4.60(11) . . . . ?
C10 Fe3 Fe4 C15 118.63(17) . . . . ?
C11 Fe3 Fe4 C15 -99.35(11) . . . . ?
S4 Fe3 Fe4 C15 76.48(8) . . . . ?
S3 Fe3 Fe4 C15 -173.78(8) . . . . ?
C12 Fe3 Fe4 C14 91.11(11) . . . . ?
C10 Fe3 Fe4 C14 -145.66(17) . . . . ?
C11 Fe3 Fe4 C14 -3.64(12) . . . . ?
S4 Fe3 Fe4 C14 172.19(9) . . . . ?
S3 Fe3 Fe4 C14 -78.07(9) . . . . ?
C12 Fe3 Fe4 S3 169.18(8) . . . . ?
C10 Fe3 Fe4 S3 -67.59(15) . . . . ?
C11 Fe3 Fe4 S3 74.43(8) . . . . ?
S4 Fe3 Fe4 S3 -109.75(3) . . . . ?
C12 Fe3 Fe4 S4 -81.08(8) . . . . ?
C10 Fe3 Fe4 S4 42.16(15) . . . . ?
C11 Fe3 Fe4 S4 -175.82(8) . . . . ?
S3 Fe3 Fe4 S4 109.75(3) . . . . ?
C4 Fe2 S1 C7 45.66(12) . . . . ?
C5 Fe2 S1 C7 143.59(11) . . . . ?
C6 Fe2 S1 C7 -127.4(2) . . . . ?
S2 Fe2 S1 C7 -54.44(9) . . . . ?
Fe1 Fe2 S1 C7 -105.62(9) . . . . ?
C4 Fe2 S1 Fe1 151.28(8) . . . . ?
C5 Fe2 S1 Fe1 -110.79(8) . . . . ?
C6 Fe2 S1 Fe1 -21.8(2) . . . . ?
S2 Fe2 S1 Fe1 51.18(2) . . . . ?
C2 Fe1 S1 C7 -148.33(12) . . . . ?
C3 Fe1 S1 C7 129.6(2) . . . . ?
C1 Fe1 S1 C7 -50.66(11) . . . . ?
S2 Fe1 S1 C7 55.97(9) . . . . ?
Fe2 Fe1 S1 C7 106.88(9) . . . . ?
C2 Fe1 S1 Fe2 104.79(8) . . . . ?
C3 Fe1 S1 Fe2 22.8(2) . . . . ?
C1 Fe1 S1 Fe2 -157.54(7) . . . . ?
S2 Fe1 S1 Fe2 -50.91(2) . . . . ?
C4 Fe2 S2 C9 -46.51(12) . . . . ?
C5 Fe2 S2 C9 124.9(3) . . . . ?
C6 Fe2 S2 C9 -147.42(13) . . . . ?
S1 Fe2 S2 C9 55.19(8) . . . . ?
Fe1 Fe2 S2 C9 106.20(9) . . . . ?
C4 Fe2 S2 Fe1 -152.72(9) . . . . ?
C5 Fe2 S2 Fe1 18.7(2) . . . . ?
C6 Fe2 S2 Fe1 106.38(10) . . . . ?
S1 Fe2 S2 Fe1 -51.01(2) . . . . ?
C2 Fe1 S2 C9 -124.89(19) . . . . ?
C3 Fe1 S2 C9 145.27(12) . . . . ?
C1 Fe1 S2 C9 48.28(12) . . . . ?
S1 Fe1 S2 C9 -53.71(9) . . . . ?
Fe2 Fe1 S2 C9 -104.50(9) . . . . ?
C2 Fe1 S2 Fe2 -20.40(18) . . . . ?
C3 Fe1 S2 Fe2 -110.23(8) . . . . ?
C1 Fe1 S2 Fe2 152.78(8) . . . . ?
S1 Fe1 S2 Fe2 50.78(2) . . . . ?
C13 Fe4 S3 C16 -48.16(11) . . . . ?
C15 Fe4 S3 C16 123.3(2) . . . . ?
C14 Fe4 S3 C16 -147.91(11) . . . . ?
S4 Fe4 S3 C16 54.78(8) . . . . ?
Fe3 Fe4 S3 C16 106.55(8) . . . . ?
C13 Fe4 S3 Fe3 -154.71(8) . . . . ?
C15 Fe4 S3 Fe3 16.8(2) . . . . ?
C14 Fe4 S3 Fe3 105.54(8) . . . . ?
S4 Fe4 S3 Fe3 -51.77(2) . . . . ?
C12 Fe3 S3 C16 -129.66(18) . . . . ?
C10 Fe3 S3 C16 45.53(11) . . . . ?
C11 Fe3 S3 C16 142.60(12) . . . . ?
S4 Fe3 S3 C16 -53.49(9) . . . . ?
Fe4 Fe3 S3 C16 -104.95(9) . . . . ?
C12 Fe3 S3 Fe4 -24.71(17) . . . . ?
C10 Fe3 S3 Fe4 150.47(8) . . . . ?
C11 Fe3 S3 Fe4 -112.45(8) . . . . ?
S4 Fe3 S3 Fe4 51.46(2) . . . . ?
C13 Fe4 S4 C18 50.20(11) . . . . ?
C15 Fe4 S4 C18 148.17(11) . . . . ?
C14 Fe4 S4 C18 -122.9(2) . . . . ?
S3 Fe4 S4 C18 -51.81(8) . . . . ?
Fe3 Fe4 S4 C18 -103.74(8) . . . . ?
C13 Fe4 S4 Fe3 153.93(8) . . . . ?
C15 Fe4 S4 Fe3 -108.09(8) . . . . ?
C14 Fe4 S4 Fe3 -19.2(2) . . . . ?
S3 Fe4 S4 Fe3 51.92(2) . . . . ?
C12 Fe3 S4 C18 -148.57(12) . . . . ?
C10 Fe3 S4 C18 -51.62(11) . . . . ?
C11 Fe3 S4 C18 121.4(3) . . . . ?
S3 Fe3 S4 C18 56.90(9) . . . . ?
Fe4 Fe3 S4 C18 108.29(9) . . . . ?
C12 Fe3 S4 Fe4 103.14(8) . . . . ?
C10 Fe3 S4 Fe4 -159.91(8) . . . . ?
C11 Fe3 S4 Fe4 13.2(3) . . . . ?
S3 Fe3 S4 Fe4 -51.39(2) . . . . ?
C2 Fe1 C1 O1 -2(4) . . . . ?
C3 Fe1 C1 O1 91(4) . . . . ?
S1 Fe1 C1 O1 -89(4) . . . . ?
S2 Fe1 C1 O1 -179(100) . . . . ?
Fe2 Fe1 C1 O1 -129(4) . . . . ?
C3 Fe1 C2 O2 161(100) . . . . ?
C1 Fe1 C2 O2 -101(48) . . . . ?
S1 Fe1 C2 O2 1(48) . . . . ?
S2 Fe1 C2 O2 72(48) . . . . ?
Fe2 Fe1 C2 O2 55(48) . . . . ?
C2 Fe1 C3 O3 8(6) . . . . ?
C1 Fe1 C3 O3 -90(6) . . . . ?
S1 Fe1 C3 O3 90(6) . . . . ?
S2 Fe1 C3 O3 163(6) . . . . ?
Fe2 Fe1 C3 O3 109(6) . . . . ?
C5 Fe2 C4 O4 -124(5) . . . . ?
C6 Fe2 C4 O4 142(5) . . . . ?
S1 Fe2 C4 O4 -35(5) . . . . ?
S2 Fe2 C4 O4 53(5) . . . . ?
Fe1 Fe2 C4 O4 10(5) . . . . ?
C4 Fe2 C5 O5 92(11) . . . . ?
C6 Fe2 C5 O5 -166(100) . . . . ?
S1 Fe2 C5 O5 -9(11) . . . . ?
S2 Fe2 C5 O5 -79(11) . . . . ?
Fe1 Fe2 C5 O5 -63(11) . . . . ?
C4 Fe2 C6 O6 -147(7) . . . . ?
C5 Fe2 C6 O6 114(7) . . . . ?
S1 Fe2 C6 O6 26(7) . . . . ?
S2 Fe2 C6 O6 -46(7) . . . . ?
Fe1 Fe2 C6 O6 8(7) . . . . ?
Fe2 S1 C7 C8 65.17(18) . . . . ?
Fe1 S1 C7 C8 -9.7(2) . . . . ?
S1 C7 C8 O7 107.8(2) . . . . ?
S1 C7 C8 C9 -68.4(2) . . . . ?
O7 C8 C9 S2 -105.2(2) . . . . ?
C7 C8 C9 S2 70.9(2) . . . . ?
Fe2 S2 C9 C8 -68.78(18) . . . . ?
Fe1 S2 C9 C8 5.1(2) . . . . ?
C12 Fe3 C10 O8 12(3) . . . . ?
C11 Fe3 C10 O8 104(3) . . . . ?
S4 Fe3 C10 O8 -78(3) . . . . ?
S3 Fe3 C10 O8 -166(3) . . . . ?
Fe4 Fe3 C10 O8 -112(3) . . . . ?
C12 Fe3 C11 O9 152(15) . . . . ?
C10 Fe3 C11 O9 54(15) . . . . ?
S4 Fe3 C11 O9 -119(15) . . . . ?
S3 Fe3 C11 O9 -55(15) . . . . ?
Fe4 Fe3 C11 O9 -108(15) . . . . ?
C10 Fe3 C12 O10 49(13) . . . . ?
C11 Fe3 C12 O10 -48(13) . . . . ?
S4 Fe3 C12 O10 149(13) . . . . ?
S3 Fe3 C12 O10 -135(13) . . . . ?
Fe4 Fe3 C12 O10 -156(13) . . . . ?
C15 Fe4 C13 O11 -134(100) . . . . ?
C14 Fe4 C13 O11 131(100) . . . . ?
S3 Fe4 C13 O11 43(77) . . . . ?
S4 Fe4 C13 O11 -46(77) . . . . ?
Fe3 Fe4 C13 O11 -1(77) . . . . ?
C13 Fe4 C14 O12 -139(8) . . . . ?
C15 Fe4 C14 O12 122(8) . . . . ?
S3 Fe4 C14 O12 -36(8) . . . . ?
S4 Fe4 C14 O12 35(8) . . . . ?
Fe3 Fe4 C14 O12 18(8) . . . . ?
C13 Fe4 C15 O13 117(8) . . . . ?
C14 Fe4 C15 O13 -142(8) . . . . ?
S3 Fe4 C15 O13 -54(8) . . . . ?
S4 Fe4 C15 O13 14(8) . . . . ?
Fe3 Fe4 C15 O13 -40(8) . . . . ?
Fe4 S3 C16 C17 -69.62(17) . . . . ?
Fe3 S3 C16 C17 4.18(19) . . . . ?
S3 C16 C17 O14 -108.0(2) . . . . ?
S3 C16 C17 C18 69.7(2) . . . . ?
O14 C17 C18 S4 112.3(2) . . . . ?
C16 C17 C18 S4 -65.4(2) . . . . ?
Fe4 S4 C18 C17 61.50(18) . . . . ?
Fe3 S4 C18 C17 -12.53(19) . . . . ?
